data_7010321
loop_
_publ_author_name
'Bickley, Jamie F.'
'Bonar-Law, Richard P.'
'Femoni, Cristina'
'MacLean, Elizabeth J.'
'Steiner, Alexander'
'Teat, Simon J.'

_publ_section_title
;
 Dirhodium(II) carboxylate complexes as building blocks. Synthesis and
 structures of square boxes with tilted walls&#x200A;&#x2020;
;
_journal_issue 22
_journal_name_full 'Journal of the Chemical Society, Dalton Transactions'
_journal_page_first 4025
_journal_paper_doi 10.1039/b008060h
_journal_year 2000
_chemical_formula_sum 'C118 H156 O65 Rh8'
_chemical_formula_weight 3438.02
_chemical_name_systematic
; 
 ? 
;
_space_group_IT_number 2
_symmetry_cell_setting triclinic
_symmetry_space_group_name_Hall '-P 1'
_symmetry_space_group_name_H-M 'P -1'
_atom_sites_solution_hydrogens geom
_atom_sites_solution_primary direct
_atom_sites_solution_secondary difmap
_audit_creation_method SHELXL-97
_cell_angle_alpha 95.337(17)
_cell_angle_beta 101.800(15)
_cell_angle_gamma 94.735(17)
_cell_formula_units_Z 1
_cell_length_a 9.5595(12)
_cell_length_b 20.254(3)
_cell_length_c 20.399(3)
_cell_measurement_temperature 213(2)
_cell_volume 3828.4(10)
_computing_data_collection 'IPDS (STOE, 1997)'
_computing_data_reduction 'X-RED (STOE, 1996)'
_computing_structure_refinement 'SHELXL-97 (Sheldrick, 1997)'
_computing_structure_solution 'SHELXS-97 (Sheldrick, 1990)'
_diffrn_ambient_temperature 213(2)
_diffrn_detector_area_resol_mean 6.67
_diffrn_measured_fraction_theta_full 0.937
_diffrn_measured_fraction_theta_max 0.937
_diffrn_measurement_device_type 'STOE IPDS'
_diffrn_measurement_method 'IMAGE PLATE'
_diffrn_radiation_monochromator graphite
_diffrn_radiation_source 'fine-focus sealed tube'
_diffrn_radiation_type MoK\a
_diffrn_radiation_wavelength 0.71073
_diffrn_reflns_av_R_equivalents 0.0811
_diffrn_reflns_av_sigmaI/netI 0.1458
_diffrn_reflns_limit_h_max 10
_diffrn_reflns_limit_h_min -10
_diffrn_reflns_limit_k_max 22
_diffrn_reflns_limit_k_min -20
_diffrn_reflns_limit_l_max 22
_diffrn_reflns_limit_l_min -22
_diffrn_reflns_number 19668
_diffrn_reflns_theta_full 23.09
_diffrn_reflns_theta_max 23.09
_diffrn_reflns_theta_min 2.03
_exptl_absorpt_coefficient_mu 0.827
_exptl_absorpt_correction_type none
_exptl_crystal_colour green
_exptl_crystal_density_diffrn 1.491
_exptl_crystal_density_method 'not measured'
_exptl_crystal_description block
_exptl_crystal_F_000 1744
_exptl_crystal_size_max .5
_exptl_crystal_size_mid .45
_exptl_crystal_size_min .4
_refine_diff_density_max 1.228
_refine_diff_density_min -1.170
_refine_diff_density_rms 0.167
_refine_ls_extinction_method none
_refine_ls_goodness_of_fit_ref 0.848
_refine_ls_hydrogen_treatment mixed
_refine_ls_matrix_type full
_refine_ls_number_parameters 865
_refine_ls_number_reflns 10115
_refine_ls_number_restraints 181
_refine_ls_restrained_S_all 0.861
_refine_ls_R_factor_all 0.1219
_refine_ls_R_factor_gt 0.0628
_refine_ls_shift/su_max 0.002
_refine_ls_shift/su_mean 0.000
_refine_ls_structure_factor_coef Fsqd
_refine_ls_weighting_details 'calc w=1/[\s^2^(Fo^2^)+(0.0958P)^2^+0.0000P] where P=(Fo^2^+2Fc^2^)/3'
_refine_ls_weighting_scheme calc
_refine_ls_wR_factor_gt 0.1630
_refine_ls_wR_factor_ref 0.1822
_reflns_number_gt 4703
_reflns_number_total 10115
_reflns_threshold_expression >2sigma(I)
_cod_data_source_file b008060h.txt
_cod_data_source_block rbl10
_cod_depositor_comments
;
The following automatic conversions were performed:
'_atom_site_symetry_multiplicity' tag replaced with
'_atom_site_symmetry_multiplicity'.

Automatic conversion script
Id: cif_correct_tags 1440 2010-10-19 06:21:57Z saulius 

The following automatic conversions were performed:
'_symmetry_cell_setting' value 'Triclinic' changed to 'triclinic'
according to '/home/saulius/struct/CIF-dictionaries/cif_core.dic'
dictionary named 'cif_core.dic' version 2.4.1 from 2010-06-29.

Automatic conversion script
Id: cif_fix_enum 1527 2010-12-29 10:47:43Z saulius 
;
_cod_original_cell_volume 3828.3(9)
_cod_original_sg_symbol_H-M P-1
_cod_database_code 7010321

loop_
_symmetry_equiv_pos_as_xyz
'x, y, z'
'-x, -y, -z'

loop_
_atom_site_label
_atom_site_type_symbol
_atom_site_fract_x
_atom_site_fract_y
_atom_site_fract_z
_atom_site_U_iso_or_equiv
_atom_site_adp_type
_atom_site_occupancy
_atom_site_symmetry_multiplicity
_atom_site_calc_flag
_atom_site_refinement_flags
_atom_site_disorder_assembly
_atom_site_disorder_group
Rh1 Rh 1.25425(11) 0.86058(5) 0.67440(5) 0.0357(3) Uani 1 1 d . . .
Rh2 Rh 1.05354(11) 0.83639(5) 0.72406(5) 0.0330(3) Uani 1 1 d . . .
Rh3 Rh 0.60603(10) 0.65418(5) 0.17748(5) 0.0302(3) Uani 1 1 d . . .
Rh4 Rh 0.40489(11) 0.63265(5) 0.22750(5) 0.0331(3) Uani 1 1 d . . .
O1 O 1.3733(9) 0.8881(4) 0.7679(4) 0.039(2) Uani 1 1 d . . .
O2 O 1.1881(9) 0.8623(4) 0.8169(4) 0.034(2) Uani 1 1 d . . .
O3 O 1.2972(10) 0.7647(4) 0.6810(4) 0.039(2) Uani 1 1 d . . .
O4 O 1.1079(9) 0.7420(4) 0.7273(4) 0.039(2) Uani 1 1 d . . .
O5 O 1.1222(10) 0.8327(4) 0.5824(4) 0.041(2) Uani 1 1 d . . .
O6 O 0.9330(9) 0.8105(4) 0.6294(4) 0.043(2) Uani 1 1 d . . .
O7 O 1.2067(10) 0.9561(4) 0.6761(4) 0.047(2) Uani 1 1 d . . .
O8 O 1.0134(9) 0.9332(4) 0.7203(4) 0.043(2) Uani 1 1 d . . .
O9 O 1.3209(10) 0.9430(4) 0.9316(4) 0.048(3) Uani 1 1 d . . .
O10 O 1.0274(10) 1.0654(4) 0.7702(5) 0.060(3) Uani 1 1 d . . .
O11 O 0.7151(8) 0.7013(4) 0.2684(4) 0.032(2) Uani 1 1 d . . .
O12 O 0.5261(9) 0.6804(4) 0.3151(4) 0.041(2) Uani 1 1 d . . .
O13 O 0.5277(9) 0.7400(4) 0.1514(4) 0.036(2) Uani 1 1 d . . .
O14 O 0.3405(8) 0.7218(4) 0.2008(4) 0.036(2) Uani 1 1 d . . .
O15 O 0.4850(8) 0.6063(4) 0.0891(4) 0.033(2) Uani 1 1 d . . .
O16 O 0.2963(8) 0.5854(4) 0.1384(4) 0.033(2) Uani 1 1 d . . .
O17 O 0.6718(8) 0.5669(4) 0.2062(4) 0.039(2) Uani 1 1 d . . .
O18 O 0.4807(9) 0.5456(4) 0.2512(4) 0.041(2) Uani 1 1 d . . .
O19 O 0.2018(8) 0.8038(4) 0.1068(4) 0.043(2) Uani 1 1 d . . .
O20 O 0.1294(8) 0.5779(4) 0.0062(4) 0.040(2) Uani 1 1 d . . .
O21 O 0.9431(16) 0.3729(7) 0.2315(8) 0.041(5) Uani 0.561(14) 1 d P A 1
H21 H 0.9555 0.3329 0.2324 0.062 Uiso 0.561(14) 1 calc PR A 1
O22 O 0.6927(18) 0.7597(12) 0.5559(9) 0.079(7) Uani 0.561(14) 1 d P A 1
H22 H 0.7354 0.7864 0.5886 0.119 Uiso 0.561(14) 1 calc PR A 1
O21' O 0.531(3) 0.3242(12) 0.3322(12) 0.074(9) Uani 0.439(14) 1 d P A 2
H21' H 0.5335 0.2839 0.3214 0.111 Uiso 0.439(14) 1 calc PR A 2
O22' O 1.100(2) 0.8078(13) 0.4530(11) 0.068(8) Uani 0.439(14) 1 d P A 2
H22' H 1.1316 0.8374 0.4848 0.102 Uiso 0.439(14) 1 calc PR A 2
O23 O 0.9517(19) 0.7618(8) 0.3422(9) 0.069(7) Uani 0.593(13) 1 d P A 1
H23 H 0.8995 0.7424 0.3069 0.104 Uiso 0.593(13) 1 calc PR A 1
O24 O 0.4449(19) 0.4358(9) 0.3043(10) 0.070(6) Uani 0.593(13) 1 d P A 1
H24 H 0.4342 0.4759 0.3023 0.105 Uiso 0.593(13) 1 calc PR A 1
O23' O 0.539(2) 0.7216(13) 0.4434(11) 0.056(8) Uani 0.407(13) 1 d P A 2
H23' H 0.5216 0.6804 0.4390 0.084 Uiso 0.407(13) 1 calc PR A 2
O24' O 0.860(2) 0.4801(11) 0.2042(11) 0.045(7) Uani 0.407(13) 1 d P A 2
H24' H 0.9203 0.5049 0.2329 0.068 Uiso 0.407(13) 1 calc PR A 2
C1 C 1.3128(16) 0.8866(6) 0.8176(7) 0.041(3) Uani 1 1 d . . .
C2 C 1.4067(13) 0.9169(6) 0.8867(6) 0.039(3) Uani 1 1 d . . .
C3 C 1.4727(14) 0.8602(6) 0.9224(6) 0.048(4) Uani 1 1 d . . .
H3A H 1.5313 0.8383 0.8952 0.058 Uiso 1 1 calc R . .
H3B H 1.3968 0.8282 0.9288 0.058 Uiso 1 1 calc R . .
H3C H 1.5321 0.8781 0.9659 0.058 Uiso 1 1 calc R . .
C4 C 1.5224(13) 0.9694(7) 0.8787(6) 0.046(4) Uani 1 1 d . . .
H4A H 1.5779 0.9507 0.8480 0.055 Uiso 1 1 calc R . .
H4B H 1.5853 0.9841 0.9222 0.055 Uiso 1 1 calc R . .
H4C H 1.4780 1.0072 0.8606 0.055 Uiso 1 1 calc R . .
C5 C 1.2289(14) 0.9909(7) 0.9136(6) 0.048(4) Uani 1 1 d . . .
C6 C 1.1988(14) 1.0100(6) 0.8478(7) 0.048(4) Uani 1 1 d . . .
H6 H 1.2517 0.9968 0.8156 0.057 Uiso 1 1 calc R . .
C7 C 1.0826(15) 1.0508(7) 0.8328(8) 0.056(4) Uani 1 1 d . . .
C8 C 1.0240(16) 1.0770(7) 0.8837(8) 0.069(5) Uani 1 1 d . . .
H8 H 0.9540 1.1069 0.8751 0.083 Uiso 1 1 calc R . .
C9 C 1.0668(17) 1.0598(10) 0.9463(9) 0.101(8) Uani 1 1 d . . .
H9 H 1.0239 1.0776 0.9807 0.121 Uiso 1 1 calc R . .
C10 C 1.1690(16) 1.0181(8) 0.9618(7) 0.066(5) Uani 1 1 d . . .
H10 H 1.1978 1.0082 1.0064 0.079 Uiso 1 1 calc R . .
C11 C 1.0886(16) 1.0494(7) 0.7140(8) 0.059(4) Uani 1 1 d . . .
C12 C 1.2302(15) 1.0921(7) 0.7194(8) 0.071(5) Uani 1 1 d . . .
H12A H 1.2704 1.0798 0.6806 0.085 Uiso 1 1 calc R . .
H12B H 1.2971 1.0850 0.7602 0.085 Uiso 1 1 calc R . .
H12C H 1.2135 1.1388 0.7209 0.085 Uiso 1 1 calc R . .
C13 C 0.9771(17) 1.0652(8) 0.6522(8) 0.073(5) Uiso 1 1 d . . .
H13A H 1.0123 1.0550 0.6114 0.088 Uiso 1 1 calc R . .
H13B H 0.9627 1.1121 0.6573 0.088 Uiso 1 1 calc R . .
H13C H 0.8866 1.0384 0.6492 0.088 Uiso 1 1 calc R . .
C14 C 1.1032(17) 0.9738(6) 0.7023(7) 0.046(4) Uani 1 1 d . . .
C15 C 1.2186(15) 0.7265(6) 0.7085(6) 0.039(3) Uani 1 1 d . . .
C16 C 0.9906(17) 0.8132(6) 0.5802(7) 0.046(4) Uani 1 1 d . . .
C17 C 0.9057(16) 0.7877(6) 0.5106(6) 0.047(4) Uani 1 1 d . A .
C18 C 0.9639(16) 0.7870(6) 0.4537(6) 0.045(4) Uani 1 1 d . . .
C19 C 0.8810(15) 0.7599(6) 0.3926(6) 0.036(3) Uani 1 1 d . A .
C20 C 0.7415(15) 0.7343(6) 0.3852(6) 0.040(3) Uani 1 1 d . . .
C21 C 0.6794(15) 0.7376(8) 0.4407(7) 0.056(4) Uani 1 1 d . A .
C22 C 0.7593(15) 0.7639(8) 0.5054(7) 0.052(4) Uani 1 1 d . . .
C23 C 0.6528(15) 0.7036(6) 0.3191(6) 0.041(4) Uani 1 1 d . A .
C24 C 0.5962(14) 0.5300(6) 0.2360(6) 0.038(3) Uani 1 1 d . . .
C25 C 0.6458(15) 0.4631(6) 0.2523(6) 0.045(4) Uani 1 1 d . A .
C26 C 0.7731(14) 0.4445(6) 0.2350(6) 0.034(3) Uani 1 1 d . . .
C27 C 0.8152(13) 0.3838(6) 0.2489(6) 0.036(3) Uani 1 1 d . A .
C28 C 0.7381(14) 0.3413(6) 0.2805(6) 0.038(3) Uani 1 1 d . . .
C29 C 0.6137(16) 0.3607(7) 0.2979(7) 0.047(4) Uani 1 1 d . A .
C30 C 0.5674(15) 0.4225(7) 0.2852(7) 0.047(4) Uani 1 1 d . . .
C31 C 0.4115(13) 0.7541(6) 0.1663(6) 0.031(3) Uani 1 1 d . . .
C32 C 0.3516(13) 0.8188(6) 0.1404(6) 0.042(3) Uani 1 1 d . . .
C33 C 0.4426(13) 0.8485(6) 0.0940(7) 0.048(4) Uani 1 1 d . . .
H33A H 0.5416 0.8585 0.1184 0.058 Uiso 1 1 calc R . .
H33B H 0.4056 0.8892 0.0796 0.058 Uiso 1 1 calc R . .
H33C H 0.4379 0.8167 0.0549 0.058 Uiso 1 1 calc R . .
C34 C 0.3492(14) 0.8670(7) 0.2001(7) 0.054(4) Uani 1 1 d . . .
H34A H 0.4467 0.8803 0.2253 0.065 Uiso 1 1 calc R . .
H34B H 0.2937 0.8461 0.2289 0.065 Uiso 1 1 calc R . .
H34C H 0.3056 0.9061 0.1851 0.065 Uiso 1 1 calc R . .
C35 C 0.1731(13) 0.7591(6) 0.0487(7) 0.043(3) Uani 1 1 d . . .
C36 C 0.1516(15) 0.7810(8) -0.0150(7) 0.061(4) Uani 1 1 d . . .
H36 H 0.1594 0.8269 -0.0195 0.074 Uiso 1 1 calc R . .
C37 C 0.1188(15) 0.7347(7) -0.0716(7) 0.058(4) Uani 1 1 d . . .
H37 H 0.0988 0.7492 -0.1147 0.070 Uiso 1 1 calc R . .
C38 C 0.1152(14) 0.6667(7) -0.0653(6) 0.051(4) Uani 1 1 d . . .
H38 H 0.0994 0.6355 -0.1038 0.061 Uiso 1 1 calc R . .
C39 C 0.1353(12) 0.6458(7) -0.0017(6) 0.042(3) Uani 1 1 d . . .
C40 C 0.1645(12) 0.6919(6) 0.0559(6) 0.038(3) Uani 1 1 d . . .
H40 H 0.1782 0.6773 0.0990 0.046 Uiso 1 1 calc R . .
C41 C 0.2687(14) 0.5492(6) 0.0183(6) 0.044(4) Uani 1 1 d . . .
C42 C 0.3409(14) 0.5574(7) -0.0389(6) 0.050(4) Uani 1 1 d . . .
H42A H 0.4320 0.5385 -0.0303 0.060 Uiso 1 1 calc R . .
H42B H 0.3576 0.6045 -0.0436 0.060 Uiso 1 1 calc R . .
H42C H 0.2801 0.5347 -0.0801 0.060 Uiso 1 1 calc R . .
C43 C 0.2243(15) 0.4768(6) 0.0260(8) 0.066(5) Uani 1 1 d . . .
H43A H 0.3090 0.4530 0.0344 0.079 Uiso 1 1 calc R . .
H43B H 0.1593 0.4563 -0.0151 0.079 Uiso 1 1 calc R . .
H43C H 0.1765 0.4751 0.0635 0.079 Uiso 1 1 calc R . .
C44 C 0.3577(14) 0.5839(6) 0.0878(7) 0.040(4) Uani 1 1 d . . .
O100 O 1.4421(10) 0.8781(5) 0.6260(5) 0.065(3) Uani 1 1 d DU . .
H100 H 1.4283 0.9026 0.5953 0.098 Uiso 1 1 calc R B 1
C100 C 1.5952(18) 0.8919(10) 0.6646(11) 0.066(6) Uiso 0.78(3) 1 d PDU C 1
H10A H 1.6113 0.8638 0.7015 0.079 Uiso 0.78(3) 1 calc PR C 1
H10B H 1.6604 0.8810 0.6347 0.079 Uiso 0.78(3) 1 calc PR C 1
C101 C 1.625(3) 0.9613(10) 0.6915(12) 0.106(10) Uiso 0.78(3) 1 d PDU C 1
H10C H 1.7242 0.9700 0.7158 0.159 Uiso 0.78(3) 1 calc PR C 1
H10D H 1.5619 0.9715 0.7220 0.159 Uiso 0.78(3) 1 calc PR C 1
H10E H 1.6086 0.9889 0.6549 0.159 Uiso 0.78(3) 1 calc PR C 1
C110 C 1.575(5) 0.859(4) 0.675(4) 0.095(17) Uiso 0.22(3) 1 d PDU C 2
H11A H 1.5612 0.8653 0.7213 0.114 Uiso 0.22(3) 1 calc PR C 2
H11B H 1.5857 0.8114 0.6642 0.114 Uiso 0.22(3) 1 calc PR C 2
C111 C 1.704(4) 0.900(6) 0.669(6) 0.18(4) Uiso 0.22(3) 1 d PDU C 2
H11C H 1.7884 0.8836 0.6944 0.267 Uiso 0.22(3) 1 calc PR C 2
H11D H 1.6987 0.9458 0.6855 0.267 Uiso 0.22(3) 1 calc PR C 2
H11E H 1.7100 0.8975 0.6215 0.267 Uiso 0.22(3) 1 calc PR C 2
O300 O 0.8009(9) 0.6757(5) 0.1328(5) 0.053(3) Uani 1 1 d DU . .
H300 H 0.8396 0.6421 0.1227 0.079 Uiso 1 1 calc R D 1
C300 C 0.918(5) 0.7357(19) 0.158(3) 0.198(19) Uiso 0.437(15) 1 d PDU E 1
H30A H 0.9605 0.7459 0.1200 0.237 Uiso 0.437(15) 1 calc PR E 1
H30B H 0.8690 0.7743 0.1702 0.237 Uiso 0.437(15) 1 calc PR E 1
C301 C 1.038(3) 0.7299(13) 0.2162(13) 0.040(8) Uiso 0.437(15) 1 d PDU E 1
H30A H 1.1093 0.7679 0.2214 0.060 Uiso 0.437(15) 1 calc PR E 1
H30B H 1.0809 0.6892 0.2080 0.060 Uiso 0.437(15) 1 calc PR E 1
H30C H 1.0005 0.7290 0.2570 0.060 Uiso 0.437(15) 1 calc PR E 1
C310 C 0.778(3) 0.6931(9) 0.0592(8) 0.045(6) Uiso 0.563(15) 1 d PDU E 2
H31A H 0.8460 0.6723 0.0361 0.054 Uiso 0.563(15) 1 calc PR E 2
H31B H 0.6800 0.6765 0.0346 0.054 Uiso 0.563(15) 1 calc PR E 2
C311 C 0.799(3) 0.7644(10) 0.0615(13) 0.071(9) Uiso 0.563(15) 1 d PDU E 2
H31A H 0.7897 0.7767 0.0161 0.107 Uiso 0.563(15) 1 calc PR E 2
H31B H 0.8947 0.7805 0.0876 0.107 Uiso 0.563(15) 1 calc PR E 2
H31C H 0.7280 0.7843 0.0825 0.107 Uiso 0.563(15) 1 calc PR E 2
O400 O 0.2025(10) 0.6147(5) 0.2715(5) 0.064(3) Uani 1 1 d DU . .
H400 H 0.1220 0.6071 0.2460 0.096 Uiso 1 1 calc R F 1
C400 C 0.202(6) 0.579(2) 0.3364(15) 0.230(19) Uiso 0.63(3) 1 d PDU G 1
H40A H 0.2933 0.5928 0.3689 0.276 Uiso 0.63(3) 1 calc PR G 1
H40B H 0.1244 0.5935 0.3572 0.276 Uiso 0.63(3) 1 calc PR G 1
C401 C 0.184(6) 0.5056(19) 0.322(3) 0.22(3) Uiso 0.63(3) 1 d PDU G 1
H40C H 0.1996 0.4855 0.3634 0.331 Uiso 0.63(3) 1 calc PR G 1
H40D H 0.2524 0.4917 0.2953 0.331 Uiso 0.63(3) 1 calc PR G 1
H40E H 0.0869 0.4913 0.2960 0.331 Uiso 0.63(3) 1 calc PR G 1
C410 C 0.272(5) 0.5479(16) 0.268(4) 0.149(19) Uiso 0.37(3) 1 d PDU G 2
H41A H 0.3409 0.5500 0.2386 0.178 Uiso 0.37(3) 1 calc PR G 2
H41B H 0.3253 0.5417 0.3134 0.178 Uiso 0.37(3) 1 calc PR G 2
C411 C 0.163(8) 0.4905(17) 0.243(4) 0.18(3) Uiso 0.37(3) 1 d PDU G 2
H41C H 0.1785 0.4558 0.2725 0.272 Uiso 0.37(3) 1 calc PR G 2
H41D H 0.1700 0.4734 0.1978 0.272 Uiso 0.37(3) 1 calc PR G 2
H41E H 0.0678 0.5046 0.2417 0.272 Uiso 0.37(3) 1 calc PR G 2
O500 O 1.011(3) 0.6502(15) 0.5784(14) 0.292(14) Uiso 1 1 d DU . .
H500 H 1.0454 0.6298 0.5491 0.438 Uiso 1 1 calc R . .
C500 C 0.874(4) 0.6089(17) 0.588(2) 0.28(2) Uiso 1 1 d DU . .
H50A H 0.8069 0.5991 0.5440 0.341 Uiso 1 1 calc R . .
H50B H 0.9003 0.5664 0.6034 0.341 Uiso 1 1 calc R . .
C501 C 0.804(3) 0.6432(17) 0.6355(17) 0.227(16) Uiso 1 1 d DU . .
H50C H 0.7267 0.6132 0.6441 0.340 Uiso 1 1 calc R . .
H50D H 0.7643 0.6818 0.6170 0.340 Uiso 1 1 calc R . .
H50E H 0.8728 0.6575 0.6774 0.340 Uiso 1 1 calc R . .
O600 O 1.352(4) 0.8240(19) 0.3669(16) 0.357(18) Uiso 1 1 d DU . .
H600 H 1.3384 0.7879 0.3821 0.536 Uiso 1 1 calc R . .
C600 C 1.460(5) 0.874(2) 0.422(2) 0.35(3) Uiso 1 1 d DU . .
H60A H 1.5600 0.8660 0.4236 0.415 Uiso 1 1 calc R . .
H60B H 1.4488 0.9209 0.4143 0.415 Uiso 1 1 calc R . .
C601 C 1.416(5) 0.859(2) 0.4851(18) 0.30(2) Uiso 1 1 d DU . .
H60C H 1.4758 0.8878 0.5231 0.452 Uiso 1 1 calc R . .
H60D H 1.4271 0.8129 0.4914 0.452 Uiso 1 1 calc R . .
H60E H 1.3163 0.8671 0.4820 0.452 Uiso 1 1 calc R . .
O700 O 1.242(5) 0.648(2) 0.523(2) 0.23(2) Uiso 0.50 1 d PDU . .
H700 H 1.1553 0.6525 0.5094 0.345 Uiso 0.50 1 calc PR . .
C700 C 1.331(7) 0.717(3) 0.534(3) 0.22(3) Uiso 0.50 1 d PDU . .
H70A H 1.2982 0.7466 0.5669 0.259 Uiso 0.50 1 calc PR . .
H70B H 1.4327 0.7120 0.5512 0.259 Uiso 0.50 1 calc PR . .
C701 C 1.314(11) 0.746(4) 0.469(4) 0.39(5) Uiso 0.50 1 d PDU . .
H70C H 1.3703 0.7890 0.4758 0.585 Uiso 0.50 1 calc PR . .
H70D H 1.2137 0.7511 0.4523 0.585 Uiso 0.50 1 calc PR . .
H70E H 1.3474 0.7164 0.4365 0.585 Uiso 0.50 1 calc PR . .
O200 O 0.8641(10) 0.7994(5) 0.7699(5) 0.049(3) Uani 1 1 d . . .
C200 C 0.8814(16) 0.8871(7) 0.8579(7) 0.063(4) Uani 1 1 d . . .
H200 H 0.8417 0.8922 0.8979 0.076 Uiso 1 1 calc R . .
H200 H 0.8490 0.9206 0.8288 0.076 Uiso 1 1 calc R . .
H200 H 0.9855 0.8927 0.8707 0.076 Uiso 1 1 calc R . .
C201 C 0.8333(14) 0.8206(7) 0.8219(8) 0.050(4) Uani 1 1 d . H .
O201 O 0.7479(12) 0.7834(6) 0.8516(5) 0.077(3) Uani 1 1 d DU . .
C202 C 0.658(6) 0.7234(18) 0.8093(19) 0.078(13) Uiso 0.35(4) 1 d PDU H 1
H20A H 0.6928 0.7105 0.7686 0.093 Uiso 0.35(4) 1 calc PR H 1
H20B H 0.5559 0.7306 0.7970 0.093 Uiso 0.35(4) 1 calc PR H 1
C203 C 0.685(7) 0.6710(19) 0.862(3) 0.097(19) Uiso 0.35(4) 1 d PDU H 1
H20C H 0.6295 0.6288 0.8438 0.146 Uiso 0.35(4) 1 calc PR H 1
H20D H 0.6570 0.6875 0.9034 0.146 Uiso 0.35(4) 1 calc PR H 1
H20E H 0.7867 0.6646 0.8725 0.146 Uiso 0.35(4) 1 calc PR H 1
C212 C 0.723(3) 0.7089(11) 0.8248(16) 0.071(8) Uiso 0.65(4) 1 d PDU H 2
H21A H 0.8113 0.6869 0.8360 0.086 Uiso 0.65(4) 1 calc PR H 2
H21B H 0.6853 0.7018 0.7760 0.086 Uiso 0.65(4) 1 calc PR H 2
C213 C 0.608(4) 0.6852(15) 0.8654(15) 0.098(11) Uiso 0.65(4) 1 d PDU H 2
H21C H 0.5810 0.6376 0.8539 0.147 Uiso 0.65(4) 1 calc PR H 2
H21D H 0.5237 0.7088 0.8539 0.147 Uiso 0.65(4) 1 calc PR H 2
H21E H 0.6484 0.6945 0.9134 0.147 Uiso 0.65(4) 1 calc PR H 2
O800 O 0.0066(13) 0.4230(8) -0.1432(7) 0.127(5) Uani 1 1 d . . .

loop_
_atom_site_aniso_label
_atom_site_aniso_U_11
_atom_site_aniso_U_22
_atom_site_aniso_U_33
_atom_site_aniso_U_23
_atom_site_aniso_U_13
_atom_site_aniso_U_12
Rh1 0.0400(7) 0.0371(6) 0.0281(6) 0.0085(5) 0.0000(5) 0.0063(5)
Rh2 0.0364(7) 0.0308(6) 0.0289(6) 0.0061(5) -0.0030(5) 0.0080(5)
Rh3 0.0250(6) 0.0355(6) 0.0290(6) 0.0079(5) -0.0013(5) 0.0103(5)
Rh4 0.0270(6) 0.0410(6) 0.0309(6) 0.0081(5) 0.0004(5) 0.0111(5)
O1 0.034(5) 0.052(6) 0.024(5) 0.003(4) -0.007(4) 0.005(4)
O2 0.029(5) 0.044(5) 0.027(5) 0.009(4) 0.000(4) 0.004(4)
O3 0.053(6) 0.030(5) 0.038(5) 0.006(4) 0.011(5) 0.016(4)
O4 0.039(5) 0.037(5) 0.046(5) 0.015(4) 0.009(5) 0.015(4)
O5 0.043(6) 0.047(6) 0.030(5) 0.003(4) -0.003(5) 0.007(5)
O6 0.041(6) 0.061(6) 0.021(5) 0.004(4) -0.005(5) -0.001(4)
O7 0.048(6) 0.046(6) 0.051(6) 0.014(4) 0.012(5) 0.011(5)
O8 0.035(5) 0.038(5) 0.053(6) 0.017(4) -0.005(5) 0.019(4)
O9 0.053(6) 0.060(6) 0.030(5) -0.001(4) 0.001(5) 0.020(5)
O10 0.052(6) 0.047(6) 0.079(7) 0.016(5) -0.001(6) 0.031(5)
O11 0.022(5) 0.046(5) 0.028(5) 0.008(4) 0.002(4) 0.004(4)
O12 0.032(5) 0.055(6) 0.031(5) 0.000(4) -0.002(4) 0.012(4)
O13 0.036(5) 0.035(5) 0.039(5) 0.018(4) 0.005(4) 0.012(4)
O14 0.020(5) 0.051(6) 0.038(5) 0.012(4) 0.007(4) 0.010(4)
O15 0.027(5) 0.039(5) 0.031(5) 0.003(4) 0.000(4) 0.008(4)
O16 0.028(5) 0.038(5) 0.037(5) 0.012(4) 0.011(4) 0.007(4)
O17 0.027(5) 0.048(5) 0.042(5) 0.017(4) 0.000(4) 0.015(4)
O18 0.036(5) 0.051(6) 0.045(5) 0.021(4) 0.015(5) 0.022(4)
O19 0.036(5) 0.041(5) 0.052(5) 0.006(4) 0.002(4) 0.021(4)
O20 0.030(5) 0.037(5) 0.050(5) 0.004(4) -0.005(4) 0.011(4)
O21 0.045(10) 0.037(9) 0.048(10) 0.013(8) 0.013(8) 0.021(8)
O22 0.032(11) 0.14(2) 0.050(12) -0.021(12) 0.005(10) -0.018(11)
O21' 0.079(19) 0.078(18) 0.090(19) 0.046(15) 0.043(16) 0.055(15)
O22' 0.040(15) 0.10(2) 0.050(15) 0.005(13) -0.013(12) -0.027(13)
O23 0.073(13) 0.047(11) 0.066(13) 0.001(9) -0.035(11) 0.005(9)
O24 0.059(12) 0.066(13) 0.105(15) 0.036(11) 0.043(11) 0.033(10)
O23' 0.015(12) 0.11(2) 0.030(13) 0.002(14) -0.007(11) -0.011(12)
O24' 0.026(13) 0.040(14) 0.068(16) 0.004(12) 0.004(12) 0.010(10)
C1 0.057(10) 0.022(7) 0.045(9) 0.011(6) 0.004(8) 0.020(7)
C2 0.031(7) 0.046(8) 0.034(7) 0.006(6) -0.010(6) 0.004(6)
C3 0.043(8) 0.058(9) 0.040(7) 0.009(6) -0.005(7) 0.018(7)
C4 0.029(8) 0.060(9) 0.042(8) 0.004(7) -0.002(7) -0.001(7)
C5 0.038(8) 0.059(9) 0.038(8) -0.012(7) -0.012(7) 0.021(7)
C6 0.049(9) 0.027(7) 0.061(9) 0.003(6) -0.004(7) 0.010(6)
C7 0.045(9) 0.043(9) 0.069(10) -0.010(8) -0.010(8) 0.012(7)
C8 0.055(10) 0.063(10) 0.075(11) -0.024(9) -0.011(9) 0.025(8)
C9 0.064(12) 0.137(17) 0.080(13) -0.061(12) -0.018(10) 0.055(12)
C10 0.058(10) 0.087(12) 0.043(8) -0.022(8) -0.012(8) 0.034(9)
C11 0.052(10) 0.046(9) 0.075(11) 0.024(8) -0.011(9) 0.017(7)
C12 0.049(10) 0.047(9) 0.104(13) 0.029(9) -0.020(9) 0.000(7)
C14 0.062(10) 0.035(8) 0.038(8) 0.021(6) -0.009(8) 0.012(8)
C15 0.050(9) 0.031(8) 0.031(7) -0.003(6) -0.003(7) 0.009(7)
C16 0.062(11) 0.033(7) 0.032(8) 0.010(6) -0.022(8) 0.003(7)
C17 0.066(11) 0.040(8) 0.030(7) 0.006(6) -0.010(8) 0.020(7)
C18 0.053(10) 0.045(8) 0.032(8) 0.011(6) -0.003(8) 0.009(7)
C19 0.039(9) 0.049(8) 0.023(7) 0.015(6) 0.009(7) 0.006(6)
C20 0.054(10) 0.048(8) 0.020(7) 0.007(6) 0.011(7) 0.015(7)
C21 0.036(9) 0.087(12) 0.035(8) -0.006(8) -0.009(8) 0.002(8)
C22 0.034(9) 0.088(12) 0.034(8) 0.007(8) 0.005(8) 0.010(8)
C23 0.039(9) 0.047(8) 0.033(8) 0.003(6) -0.009(7) 0.018(7)
C24 0.038(8) 0.045(8) 0.028(7) 0.014(6) -0.005(7) 0.008(7)
C25 0.054(10) 0.041(8) 0.036(8) 0.003(6) 0.000(7) 0.008(7)
C26 0.032(8) 0.040(8) 0.029(7) 0.006(6) 0.003(6) 0.009(6)
C27 0.031(8) 0.040(8) 0.041(8) 0.006(6) 0.011(7) 0.009(6)
C28 0.041(8) 0.035(8) 0.038(8) 0.000(6) 0.003(7) 0.017(6)
C29 0.055(10) 0.047(9) 0.039(8) 0.010(7) 0.009(8) -0.001(7)
C30 0.041(9) 0.048(9) 0.058(9) 0.028(7) 0.015(8) 0.015(7)
C31 0.030(7) 0.029(7) 0.032(7) 0.007(5) -0.004(6) 0.011(6)
C32 0.033(7) 0.033(7) 0.052(8) -0.001(6) -0.007(7) 0.002(6)
C33 0.040(8) 0.039(8) 0.067(9) 0.027(7) 0.005(7) 0.006(6)
C34 0.039(8) 0.064(10) 0.057(9) -0.002(7) 0.006(7) 0.013(7)
C35 0.028(7) 0.034(7) 0.059(8) -0.001(6) -0.005(6) 0.009(5)
C36 0.058(10) 0.074(11) 0.048(9) 0.025(8) -0.014(8) 0.024(8)
C37 0.057(10) 0.060(10) 0.047(9) 0.013(7) -0.019(8) 0.014(8)
C38 0.049(9) 0.065(10) 0.033(7) 0.000(7) -0.008(7) 0.017(7)
C39 0.019(7) 0.061(9) 0.040(8) 0.004(7) -0.006(6) 0.012(6)
C40 0.024(7) 0.048(8) 0.042(8) 0.012(6) 0.002(6) 0.013(6)
C41 0.039(8) 0.047(8) 0.039(8) -0.003(6) -0.008(7) 0.019(6)
C42 0.032(8) 0.076(10) 0.043(8) 0.008(7) 0.005(7) 0.016(7)
C43 0.048(9) 0.044(9) 0.091(11) -0.001(8) -0.016(9) 0.015(7)
C44 0.023(8) 0.029(7) 0.057(9) 0.007(6) -0.022(7) 0.004(6)
O100 0.064(7) 0.089(8) 0.043(6) 0.012(5) 0.021(5) -0.013(6)
O300 0.026(5) 0.069(7) 0.072(7) 0.010(5) 0.024(5) 0.019(5)
O400 0.039(6) 0.097(8) 0.060(6) 0.023(6) 0.014(5) 0.000(5)
O200 0.048(6) 0.062(6) 0.037(6) 0.004(5) 0.009(5) 0.013(5)
C200 0.058(10) 0.065(11) 0.061(10) -0.011(8) 0.013(8) -0.006(8)
C201 0.029(8) 0.068(10) 0.048(9) 0.015(8) -0.003(8) -0.006(7)
O201 0.070(7) 0.090(8) 0.067(7) -0.009(6) 0.021(6) -0.016(6)
O800 0.072(9) 0.195(16) 0.127(12) 0.042(11) 0.028(9) 0.052(10)

loop_
_atom_type_symbol
_atom_type_description
_atom_type_scat_dispersion_real
_atom_type_scat_dispersion_imag
_atom_type_scat_source
C C 0.0020 0.0020 'International Tables Vol C Tables 4.2.6.8 and 6.1.1.4'
H H 0.0000 0.0000 'International Tables Vol C Tables 4.2.6.8 and 6.1.1.4'
O O 0.0080 0.0060 'International Tables Vol C Tables 4.2.6.8 and 6.1.1.4'
Rh Rh -1.2870 0.9190 'International Tables Vol C Tables 4.2.6.8 and 6.1.1.4'

loop_
_geom_angle_atom_site_label_1
_geom_angle_atom_site_label_2
_geom_angle_atom_site_label_3
_geom_angle
_geom_angle_site_symmetry_1
_geom_angle_site_symmetry_3
_geom_angle_publ_flag
O1 Rh1 O7 85.9(3) . . ?
O1 Rh1 O3 90.7(3) . . ?
O7 Rh1 O3 174.8(4) . . ?
O1 Rh1 O5 176.3(4) . . ?
O7 Rh1 O5 93.2(3) . . ?
O3 Rh1 O5 89.9(3) . . ?
O1 Rh1 Rh2 88.2(3) . . ?
O7 Rh1 Rh2 87.9(3) . . ?
O3 Rh1 Rh2 88.0(3) . . ?
O5 Rh1 Rh2 88.2(3) . . ?
O4 Rh2 O6 90.1(3) . . ?
O4 Rh2 O8 175.9(4) . . ?
O6 Rh2 O8 91.2(3) . . ?
O4 Rh2 O2 88.8(3) . . ?
O6 Rh2 O2 175.9(4) . . ?
O8 Rh2 O2 89.7(3) . . ?
O4 Rh2 Rh1 87.9(3) . . ?
O6 Rh2 Rh1 87.9(3) . . ?
O8 Rh2 Rh1 88.3(3) . . ?
O2 Rh2 Rh1 88.2(3) . . ?
O17 Rh3 O13 175.9(4) . . ?
O17 Rh3 O11 89.4(3) . . ?
O13 Rh3 O11 90.7(3) . . ?
O17 Rh3 O15 90.8(3) . . ?
O13 Rh3 O15 88.8(3) . . ?
O11 Rh3 O15 176.2(3) . . ?
O17 Rh3 Rh4 87.7(3) . . ?
O13 Rh3 Rh4 88.2(3) . . ?
O11 Rh3 Rh4 88.2(2) . . ?
O15 Rh3 Rh4 88.1(2) . . ?
O16 Rh4 O18 88.9(3) . . ?
O16 Rh4 O12 176.3(4) . . ?
O18 Rh4 O12 90.3(3) . . ?
O16 Rh4 O14 91.1(3) . . ?
O18 Rh4 O14 176.0(4) . . ?
O12 Rh4 O14 89.4(3) . . ?
O16 Rh4 Rh3 88.7(3) . . ?
O18 Rh4 Rh3 88.1(3) . . ?
O12 Rh4 Rh3 87.7(3) . . ?
O14 Rh4 Rh3 87.9(3) . . ?
C1 O1 Rh1 118.8(8) . . ?
C1 O2 Rh2 116.9(8) . . ?
C15 O3 Rh1 119.0(8) . . ?
C15 O4 Rh2 120.0(9) . . ?
C16 O5 Rh1 118.1(9) . . ?
C16 O6 Rh2 119.5(8) . . ?
C14 O7 Rh1 120.0(9) . . ?
C14 O8 Rh2 119.0(9) . . ?
C5 O9 C2 121.4(10) . . ?
C7 O10 C11 123.5(10) . . ?
C23 O11 Rh3 119.2(7) . . ?
C23 O12 Rh4 121.3(9) . . ?
C31 O13 Rh3 119.1(8) . . ?
C31 O14 Rh4 118.2(7) . . ?
C44 O15 Rh3 118.5(9) . . ?
C44 O16 Rh4 118.7(7) . . ?
C24 O17 Rh3 120.4(8) . . ?
C24 O18 Rh4 120.3(8) . . ?
C35 O19 C32 116.3(10) . . ?
C39 O20 C41 116.2(9) . . ?
O2 C1 O1 127.2(12) . . ?
O2 C1 C2 117.2(13) . . ?
O1 C1 C2 115.7(13) . . ?
O9 C2 C4 111.1(10) . . ?
O9 C2 C3 103.1(10) . . ?
C4 C2 C3 111.0(10) . . ?
O9 C2 C1 111.7(10) . . ?
C4 C2 C1 111.4(11) . . ?
C3 C2 C1 108.1(10) . . ?
C10 C5 O9 116.5(12) . . ?
C10 C5 C6 121.3(12) . . ?
O9 C5 C6 122.2(12) . . ?
C5 C6 C7 116.2(14) . . ?
O10 C7 C8 117.0(12) . . ?
O10 C7 C6 123.5(14) . . ?
C8 C7 C6 119.5(14) . . ?
C9 C8 C7 119.6(14) . . ?
C8 C9 C10 122.7(16) . . ?
C5 C10 C9 119.8(15) . . ?
O10 C11 C12 111.2(13) . . ?
O10 C11 C14 112.0(12) . . ?
C12 C11 C14 112.5(13) . . ?
O10 C11 C13 105.1(12) . . ?
C12 C11 C13 109.6(12) . . ?
C14 C11 C13 106.0(11) . . ?
O8 C14 O7 123.9(12) . . ?
O8 C14 C11 118.3(14) . . ?
O7 C14 C11 117.8(14) . . ?
O4 C15 O3 124.8(11) . . ?
O4 C15 C28 117.4(13) . 2_766 ?
O3 C15 C28 117.9(13) . 2_766 ?
O6 C16 O5 126.2(11) . . ?
O6 C16 C17 119.8(14) . . ?
O5 C16 C17 113.9(14) . . ?
C18 C17 C22 120.5(12) . . ?
C18 C17 C16 123.1(15) . . ?
C22 C17 C16 116.4(14) . . ?
O22' C18 C19 115.2(16) . . ?
O22' C18 C17 125.4(15) . . ?
C19 C18 C17 119.3(15) . . ?
O23 C19 C20 124.7(13) . . ?
O23 C19 C18 112.9(14) . . ?
C20 C19 C18 122.4(14) . . ?
C19 C20 C21 119.1(12) . . ?
C19 C20 C23 122.3(13) . . ?
C21 C20 C23 118.6(13) . . ?
O23' C21 C20 128.7(14) . . ?
O23' C21 C22 109.8(16) . . ?
C20 C21 C22 121.4(14) . . ?
O22 C22 C21 116.4(15) . . ?
O22 C22 C17 126.3(13) . . ?
C21 C22 C17 117.1(14) . . ?
O12 C23 O11 123.5(11) . . ?
O12 C23 C20 119.8(13) . . ?
O11 C23 C20 116.7(12) . . ?
O18 C24 O17 123.4(11) . . ?
O18 C24 C25 118.4(13) . . ?
O17 C24 C25 118.1(12) . . ?
C30 C25 C26 121.3(12) . . ?
C30 C25 C24 119.5(13) . . ?
C26 C25 C24 119.2(13) . . ?
O24' C26 C27 114.6(14) . . ?
O24' C26 C25 126.8(14) . . ?
C27 C26 C25 118.7(13) . . ?
C26 C27 O21 112.6(13) . . ?
C26 C27 C28 121.7(12) . . ?
O21 C27 C28 125.6(12) . . ?
C27 C28 C29 119.0(12) . . ?
C27 C28 C15 120.6(13) . 2_766 ?
C29 C28 C15 120.2(14) . 2_766 ?
O21' C29 C28 124.5(15) . . ?
O21' C29 C30 114.1(15) . . ?
C28 C29 C30 121.3(14) . . ?
O24 C30 C25 125.9(13) . . ?
O24 C30 C29 115.9(14) . . ?
C25 C30 C29 118.1(14) . . ?
O13 C31 O14 126.3(10) . . ?
O13 C31 C32 116.4(12) . . ?
O14 C31 C32 117.3(11) . . ?
O19 C32 C34 104.3(10) . . ?
O19 C32 C33 111.8(10) . . ?
C34 C32 C33 111.9(11) . . ?
O19 C32 C31 109.5(9) . . ?
C34 C32 C31 108.4(10) . . ?
C33 C32 C31 110.7(11) . . ?
C40 C35 O19 117.9(12) . . ?
C40 C35 C36 120.8(13) . . ?
O19 C35 C36 121.3(12) . . ?
C37 C36 C35 119.4(14) . . ?
C36 C37 C38 120.5(13) . . ?
C39 C38 C37 119.3(12) . . ?
C38 C39 C40 120.8(13) . . ?
C38 C39 O20 120.6(11) . . ?
C40 C39 O20 118.6(11) . . ?
C35 C40 C39 119.1(12) . . ?
O20 C41 C42 110.3(10) . . ?
O20 C41 C43 102.5(11) . . ?
C42 C41 C43 113.8(12) . . ?
O20 C41 C44 106.8(10) . . ?
C42 C41 C44 113.9(12) . . ?
C43 C41 C44 108.7(11) . . ?
O15 C44 O16 126.0(11) . . ?
O15 C44 C41 116.3(14) . . ?
O16 C44 C41 117.7(11) . . ?
C100 O100 C110 28(3) . . ?
C101 C100 O100 109.8(15) . . ?
C111 C110 O100 109(3) . . ?
C310 O300 C300 92(2) . . ?
C301 C300 O300 119(2) . . ?
C311 C310 O300 107.6(15) . . ?
C410 O400 C400 68(3) . . ?
C401 C400 O400 112(2) . . ?
C411 C410 O400 111(2) . . ?
C501 C500 O500 113(2) . . ?
C601 C600 O600 102(2) . . ?
C701 C700 O700 109(3) . . ?
O200 C201 O201 121.1(14) . . ?
O200 C201 C200 125.2(15) . . ?
O201 C201 C200 113.7(14) . . ?
C201 O201 C202 117(2) . . ?
C201 O201 C212 114.9(14) . . ?
C202 O201 C212 28.1(19) . . ?
O201 C202 C203 98(2) . . ?
O201 C212 C213 99.3(17) . . ?

loop_
_geom_bond_atom_site_label_1
_geom_bond_atom_site_label_2
_geom_bond_distance
_geom_bond_site_symmetry_2
_geom_bond_publ_flag
Rh1 O1 2.013(7) . ?
Rh1 O7 2.022(9) . ?
Rh1 O3 2.029(8) . ?
Rh1 O5 2.038(8) . ?
Rh1 Rh2 2.3833(19) . ?
Rh2 O4 2.026(8) . ?
Rh2 O6 2.033(8) . ?
Rh2 O8 2.035(8) . ?
Rh2 O2 2.055(7) . ?
Rh3 O17 2.022(8) . ?
Rh3 O13 2.023(7) . ?
Rh3 O11 2.038(7) . ?
Rh3 O15 2.041(7) . ?
Rh3 Rh4 2.3822(18) . ?
Rh4 O16 2.010(8) . ?
Rh4 O18 2.023(8) . ?
Rh4 O12 2.029(8) . ?
Rh4 O14 2.042(8) . ?
O1 C1 1.268(16) . ?
O2 C1 1.249(16) . ?
O3 C15 1.280(16) . ?
O4 C15 1.250(15) . ?
O5 C16 1.278(17) . ?
O6 C16 1.243(17) . ?
O7 C14 1.277(17) . ?
O8 C14 1.271(16) . ?
O9 C5 1.388(14) . ?
O9 C2 1.442(15) . ?
O10 C7 1.348(16) . ?
O10 C11 1.414(18) . ?
O11 C23 1.294(15) . ?
O12 C23 1.245(16) . ?
O13 C31 1.257(14) . ?
O14 C31 1.262(14) . ?
O15 C44 1.258(15) . ?
O16 C44 1.286(16) . ?
O17 C24 1.276(15) . ?
O18 C24 1.262(15) . ?
O19 C35 1.387(14) . ?
O19 C32 1.450(13) . ?
O20 C39 1.398(14) . ?
O20 C41 1.480(14) . ?
O21 C27 1.369(18) . ?
O22 C22 1.32(2) . ?
O21' C29 1.37(3) . ?
O22' C18 1.33(2) . ?
O23 C19 1.34(2) . ?
O24 C30 1.35(2) . ?
O23' C21 1.36(2) . ?
O24' C26 1.34(2) . ?
C1 C2 1.550(16) . ?
C2 C4 1.515(17) . ?
C2 C3 1.527(16) . ?
C5 C10 1.333(18) . ?
C5 C6 1.410(18) . ?
C6 C7 1.438(17) . ?
C7 C8 1.36(2) . ?
C8 C9 1.35(2) . ?
C9 C10 1.35(2) . ?
C11 C12 1.52(2) . ?
C11 C14 1.550(18) . ?
C11 C13 1.553(18) . ?
C15 C28 1.490(16) 2_766 ?
C16 C17 1.505(16) . ?
C17 C18 1.384(19) . ?
C17 C22 1.42(2) . ?
C18 C19 1.372(17) . ?
C19 C20 1.364(18) . ?
C20 C21 1.380(19) . ?
C20 C23 1.489(16) . ?
C21 C22 1.414(17) . ?
C24 C25 1.515(17) . ?
C25 C30 1.376(19) . ?
C25 C26 1.406(18) . ?
C26 C27 1.362(16) . ?
C27 C28 1.376(17) . ?
C28 C29 1.385(18) . ?
C28 C15 1.490(16) 2_766 ?
C29 C30 1.392(18) . ?
C31 C32 1.565(15) . ?
C32 C34 1.495(17) . ?
C32 C33 1.539(18) . ?
C35 C40 1.380(16) . ?
C35 C36 1.394(18) . ?
C36 C37 1.384(19) . ?
C37 C38 1.392(18) . ?
C38 C39 1.382(17) . ?
C39 C40 1.396(16) . ?
C41 C42 1.489(18) . ?
C41 C43 1.523(18) . ?
C41 C44 1.564(16) . ?
O100 C100 1.504(15) . ?
O100 C110 1.55(2) . ?
C100 C101 1.444(19) . ?
C110 C111 1.47(2) . ?
O300 C310 1.550(16) . ?
O300 C300 1.55(2) . ?
C300 C301 1.49(2) . ?
C310 C311 1.439(19) . ?
O400 C410 1.56(2) . ?
O400 C400 1.564(19) . ?
C400 C401 1.48(2) . ?
C410 C411 1.48(2) . ?
O500 C500 1.550(19) . ?
C500 C501 1.45(2) . ?
O600 C600 1.592(19) . ?
C600 C601 1.48(2) . ?
O700 C700 1.55(2) . ?
C700 C701 1.48(2) . ?
O200 C201 1.209(16) . ?
C200 C201 1.463(19) . ?
C201 O201 1.337(17) . ?
O201 C202 1.51(2) . ?
O201 C212 1.54(2) . ?
C202 C203 1.59(3) . ?
C212 C213 1.58(3) . ?

loop_
_geom_hbond_atom_site_label_D
_geom_hbond_atom_site_label_H
_geom_hbond_atom_site_label_A
_geom_hbond_distance_DH
_geom_hbond_distance_HA
_geom_hbond_distance_DA
_geom_hbond_angle_DHA
_geom_hbond_site_symmetry_A
O21 H21 O4 0.83 1.91 2.589(16) 138.9 2_766
O22 H22 O6 0.83 1.90 2.548(17) 133.6 .
O21' H21' O3 0.83 1.97 2.57(2) 128.2 2_766
O22' H22' O5 0.83 2.02 2.60(2) 126.4 .
O23 H23 O11 0.83 1.87 2.586(16) 144.1 .
O24 H24 O18 0.83 1.91 2.590(19) 138.8 .
O24' H24' O800 0.83 2.61 2.78(3) 92.9 2_665
O300 H300 O800 0.83 2.06 2.821(16) 151.9 2_665
O400 H400 O800 0.83 2.20 2.943(17) 148.3 2_565
O18 H41A O400 1.32 2.10 3.187(13) 136.4 .
O500 H500 O700 0.83 2.07 2.68(5) 129.9 .
O600 H600 O23' 0.83 2.61 3.17(4) 125.7 1_655

loop_
_geom_torsion_atom_site_label_1
_geom_torsion_atom_site_label_2
_geom_torsion_atom_site_label_3
_geom_torsion_atom_site_label_4
_geom_torsion
_geom_torsion_site_symmetry_1
_geom_torsion_site_symmetry_2
_geom_torsion_site_symmetry_3
_geom_torsion_site_symmetry_4
_geom_torsion_publ_flag
O1 Rh1 Rh2 O4 -91.0(3) . . . . ?
O7 Rh1 Rh2 O4 -176.9(3) . . . . ?
O3 Rh1 Rh2 O4 -0.2(3) . . . . ?
O5 Rh1 Rh2 O4 89.8(3) . . . . ?
O1 Rh1 Rh2 O6 178.9(3) . . . . ?
O7 Rh1 Rh2 O6 92.9(3) . . . . ?
O3 Rh1 Rh2 O6 -90.3(3) . . . . ?
O5 Rh1 Rh2 O6 -0.3(4) . . . . ?
O1 Rh1 Rh2 O8 87.6(3) . . . . ?
O7 Rh1 Rh2 O8 1.6(3) . . . . ?
O3 Rh1 Rh2 O8 178.4(3) . . . . ?
O5 Rh1 Rh2 O8 -91.6(3) . . . . ?
O1 Rh1 Rh2 O2 -2.1(3) . . . . ?
O7 Rh1 Rh2 O2 -88.1(3) . . . . ?
O3 Rh1 Rh2 O2 88.7(3) . . . . ?
O5 Rh1 Rh2 O2 178.7(3) . . . . ?
O17 Rh3 Rh4 O16 -90.2(3) . . . . ?
O13 Rh3 Rh4 O16 89.6(3) . . . . ?
O11 Rh3 Rh4 O16 -179.6(3) . . . . ?
O15 Rh3 Rh4 O16 0.7(3) . . . . ?
O17 Rh3 Rh4 O18 -1.2(3) . . . . ?
O13 Rh3 Rh4 O18 178.6(3) . . . . ?
O11 Rh3 Rh4 O18 -90.7(3) . . . . ?
O15 Rh3 Rh4 O18 89.7(3) . . . . ?
O17 Rh3 Rh4 O12 89.1(3) . . . . ?
O13 Rh3 Rh4 O12 -91.1(3) . . . . ?
O11 Rh3 Rh4 O12 -0.3(3) . . . . ?
O15 Rh3 Rh4 O12 -180.0(3) . . . . ?
O17 Rh3 Rh4 O14 178.7(3) . . . . ?
O13 Rh3 Rh4 O14 -1.6(3) . . . . ?
O11 Rh3 Rh4 O14 89.2(3) . . . . ?
O15 Rh3 Rh4 O14 -90.5(3) . . . . ?
O7 Rh1 O1 C1 86.0(9) . . . . ?
O3 Rh1 O1 C1 -90.1(9) . . . . ?
O5 Rh1 O1 C1 10(6) . . . . ?
Rh2 Rh1 O1 C1 -2.1(8) . . . . ?
O4 Rh2 O2 C1 95.0(8) . . . . ?
O6 Rh2 O2 C1 22(5) . . . . ?
O8 Rh2 O2 C1 -81.2(8) . . . . ?
Rh1 Rh2 O2 C1 7.0(8) . . . . ?
O1 Rh1 O3 C15 85.5(8) . . . . ?
O7 Rh1 O3 C15 36(4) . . . . ?
O5 Rh1 O3 C15 -90.9(8) . . . . ?
Rh2 Rh1 O3 C15 -2.7(8) . . . . ?
O6 Rh2 O4 C15 91.1(9) . . . . ?
O8 Rh2 O4 C15 -18(5) . . . . ?
O2 Rh2 O4 C15 -85.0(9) . . . . ?
Rh1 Rh2 O4 C15 3.2(8) . . . . ?
O1 Rh1 O5 C16 -13(6) . . . . ?
O7 Rh1 O5 C16 -88.2(9) . . . . ?
O3 Rh1 O5 C16 87.7(9) . . . . ?
Rh2 Rh1 O5 C16 -0.4(8) . . . . ?
O4 Rh2 O6 C16 -86.8(9) . . . . ?
O8 Rh2 O6 C16 89.4(10) . . . . ?
O2 Rh2 O6 C16 -13(5) . . . . ?
Rh1 Rh2 O6 C16 1.2(9) . . . . ?
O1 Rh1 O7 C14 -85.4(9) . . . . ?
O3 Rh1 O7 C14 -36(4) . . . . ?
O5 Rh1 O7 C14 91.1(9) . . . . ?
Rh2 Rh1 O7 C14 2.9(9) . . . . ?
O4 Rh2 O8 C14 14(5) . . . . ?
O6 Rh2 O8 C14 -94.7(9) . . . . ?
O2 Rh2 O8 C14 81.4(9) . . . . ?
Rh1 Rh2 O8 C14 -6.8(8) . . . . ?
O17 Rh3 O11 C23 -86.1(8) . . . . ?
O13 Rh3 O11 C23 89.8(8) . . . . ?
O15 Rh3 O11 C23 7(5) . . . . ?
Rh4 Rh3 O11 C23 1.6(8) . . . . ?
O16 Rh4 O12 C23 10(5) . . . . ?
O18 Rh4 O12 C23 87.2(9) . . . . ?
O14 Rh4 O12 C23 -88.9(9) . . . . ?
Rh3 Rh4 O12 C23 -0.9(9) . . . . ?
O17 Rh3 O13 C31 2(5) . . . . ?
O11 Rh3 O13 C31 -89.1(8) . . . . ?
O15 Rh3 O13 C31 87.1(8) . . . . ?
Rh4 Rh3 O13 C31 -1.0(8) . . . . ?
O16 Rh4 O14 C31 -84.0(8) . . . . ?
O18 Rh4 O14 C31 6(5) . . . . ?
O12 Rh4 O14 C31 92.4(8) . . . . ?
Rh3 Rh4 O14 C31 4.6(8) . . . . ?
O17 Rh3 O15 C44 88.7(8) . . . . ?
O13 Rh3 O15 C44 -87.3(8) . . . . ?
O11 Rh3 O15 C44 -4(5) . . . . ?
Rh4 Rh3 O15 C44 1.0(8) . . . . ?
O18 Rh4 O16 C44 -90.7(8) . . . . ?
O12 Rh4 O16 C44 -14(5) . . . . ?
O14 Rh4 O16 C44 85.3(8) . . . . ?
Rh3 Rh4 O16 C44 -2.6(8) . . . . ?
O13 Rh3 O17 C24 -1(5) . . . . ?
O11 Rh3 O17 C24 90.4(8) . . . . ?
O15 Rh3 O17 C24 -85.9(8) . . . . ?
Rh4 Rh3 O17 C24 2.2(8) . . . . ?
O16 Rh4 O18 C24 89.5(9) . . . . ?
O12 Rh4 O18 C24 -86.9(9) . . . . ?
O14 Rh4 O18 C24 -1(5) . . . . ?
Rh3 Rh4 O18 C24 0.8(8) . . . . ?
Rh2 O2 C1 O1 -11.5(15) . . . . ?
Rh2 O2 C1 C2 170.2(7) . . . . ?
Rh1 O1 C1 O2 9.1(15) . . . . ?
Rh1 O1 C1 C2 -172.6(7) . . . . ?
C5 O9 C2 C4 68.6(13) . . . . ?
C5 O9 C2 C3 -172.4(10) . . . . ?
C5 O9 C2 C1 -56.5(15) . . . . ?
O2 C1 C2 O9 -29.8(14) . . . . ?
O1 C1 C2 O9 151.7(10) . . . . ?
O2 C1 C2 C4 -154.8(11) . . . . ?
O1 C1 C2 C4 26.7(14) . . . . ?
O2 C1 C2 C3 83.0(13) . . . . ?
O1 C1 C2 C3 -95.6(13) . . . . ?
C2 O9 C5 C10 -171.4(12) . . . . ?
C2 O9 C5 C6 9.0(18) . . . . ?
C10 C5 C6 C7 -11(2) . . . . ?
O9 C5 C6 C7 169.0(12) . . . . ?
C11 O10 C7 C8 171.4(13) . . . . ?
C11 O10 C7 C6 -8(2) . . . . ?
C5 C6 C7 O10 -170.4(13) . . . . ?
C5 C6 C7 C8 10(2) . . . . ?
O10 C7 C8 C9 174.7(15) . . . . ?
C6 C7 C8 C9 -6(2) . . . . ?
C7 C8 C9 C10 1(3) . . . . ?
O9 C5 C10 C9 -173.0(15) . . . . ?
C6 C5 C10 C9 7(3) . . . . ?
C8 C9 C10 C5 -2(3) . . . . ?
C7 O10 C11 C12 -70.3(15) . . . . ?
C7 O10 C11 C14 56.6(17) . . . . ?
C7 O10 C11 C13 171.3(12) . . . . ?
Rh2 O8 C14 O7 11.3(15) . . . . ?
Rh2 O8 C14 C11 -167.2(8) . . . . ?
Rh1 O7 C14 O8 -9.4(16) . . . . ?
Rh1 O7 C14 C11 169.1(8) . . . . ?
O10 C11 C14 O8 29.1(15) . . . . ?
C12 C11 C14 O8 155.3(13) . . . . ?
C13 C11 C14 O8 -85.0(15) . . . . ?
O10 C11 C14 O7 -149.5(11) . . . . ?
C12 C11 C14 O7 -23.4(17) . . . . ?
C13 C11 C14 O7 96.4(14) . . . . ?
Rh2 O4 C15 O3 -6.5(15) . . . . ?
Rh2 O4 C15 C28 173.2(7) . . . 2_766 ?
Rh1 O3 C15 O4 6.2(15) . . . . ?
Rh1 O3 C15 C28 -173.5(7) . . . 2_766 ?
Rh2 O6 C16 O5 -1.9(17) . . . . ?
Rh2 O6 C16 C17 174.0(8) . . . . ?
Rh1 O5 C16 O6 1.5(16) . . . . ?
Rh1 O5 C16 C17 -174.6(7) . . . . ?
O6 C16 C17 C18 -177.8(12) . . . . ?
O5 C16 C17 C18 -1.4(17) . . . . ?
O6 C16 C17 C22 2.3(17) . . . . ?
O5 C16 C17 C22 178.6(11) . . . . ?
C22 C17 C18 O22' -179.7(19) . . . . ?
C16 C17 C18 O22' 0(2) . . . . ?
C22 C17 C18 C19 -3.3(18) . . . . ?
C16 C17 C18 C19 176.8(11) . . . . ?
O22' C18 C19 O23 -2(2) . . . . ?
C17 C18 C19 O23 -179.1(13) . . . . ?
O22' C18 C19 C20 177.7(17) . . . . ?
C17 C18 C19 C20 1.0(19) . . . . ?
O23 C19 C20 C21 -177.6(15) . . . . ?
C18 C19 C20 C21 2.2(19) . . . . ?
O23 C19 C20 C23 2(2) . . . . ?
C18 C19 C20 C23 -178.7(11) . . . . ?
C19 C20 C21 O23' 173(2) . . . . ?
C23 C20 C21 O23' -7(3) . . . . ?
C19 C20 C21 C22 -3(2) . . . . ?
C23 C20 C21 C22 177.7(13) . . . . ?
O23' C21 C22 O22 9(2) . . . . ?
C20 C21 C22 O22 -174.6(17) . . . . ?
O23' C21 C22 C17 -175.6(16) . . . . ?
C20 C21 C22 C17 1(2) . . . . ?
C18 C17 C22 O22 177.3(19) . . . . ?
C16 C17 C22 O22 -3(2) . . . . ?
C18 C17 C22 C21 2.4(19) . . . . ?
C16 C17 C22 C21 -177.7(12) . . . . ?
Rh4 O12 C23 O11 2.5(16) . . . . ?
Rh4 O12 C23 C20 -175.9(8) . . . . ?
Rh3 O11 C23 O12 -2.8(15) . . . . ?
Rh3 O11 C23 C20 175.6(8) . . . . ?
C19 C20 C23 O12 179.5(12) . . . . ?
C21 C20 C23 O12 -1.4(18) . . . . ?
C19 C20 C23 O11 1.0(17) . . . . ?
C21 C20 C23 O11 -179.9(12) . . . . ?
Rh4 O18 C24 O17 0.7(15) . . . . ?
Rh4 O18 C24 C25 -177.7(7) . . . . ?
Rh3 O17 C24 O18 -2.2(15) . . . . ?
Rh3 O17 C24 C25 176.1(7) . . . . ?
O18 C24 C25 C30 -2.4(17) . . . . ?
O17 C24 C25 C30 179.2(11) . . . . ?
O18 C24 C25 C26 179.2(11) . . . . ?
O17 C24 C25 C26 0.8(16) . . . . ?
C30 C25 C26 O24' -178.7(16) . . . . ?
C24 C25 C26 O24' -0.3(19) . . . . ?
C30 C25 C26 C27 2.8(17) . . . . ?
C24 C25 C26 C27 -178.9(10) . . . . ?
O24' C26 C27 O21 3.3(18) . . . . ?
C25 C26 C27 O21 -177.9(12) . . . . ?
O24' C26 C27 C28 179.8(14) . . . . ?
C25 C26 C27 C28 -1.5(17) . . . . ?
C26 C27 C28 C29 0.8(17) . . . . ?
O21 C27 C28 C29 176.8(14) . . . . ?
C26 C27 C28 C15 176.3(10) . . . 2_766 ?
O21 C27 C28 C15 -7.7(18) . . . 2_766 ?
C27 C28 C29 O21' -176.9(17) . . . . ?
C15 C28 C29 O21' 8(2) 2_766 . . . ?
C27 C28 C29 C30 -1.4(18) . . . . ?
C15 C28 C29 C30 -176.9(11) 2_766 . . . ?
C26 C25 C30 O24 179.7(16) . . . . ?
C24 C25 C30 O24 1(2) . . . . ?
C26 C25 C30 C29 -3.3(18) . . . . ?
C24 C25 C30 C29 178.3(11) . . . . ?
O21' C29 C30 O24 -4(2) . . . . ?
C28 C29 C30 O24 179.9(15) . . . . ?
O21' C29 C30 C25 178.6(16) . . . . ?
C28 C29 C30 C25 2.7(19) . . . . ?
Rh3 O13 C31 O14 5.3(15) . . . . ?
Rh3 O13 C31 C32 -176.0(7) . . . . ?
Rh4 O14 C31 O13 -7.2(15) . . . . ?
Rh4 O14 C31 C32 174.2(7) . . . . ?
C35 O19 C32 C34 -179.7(11) . . . . ?
C35 O19 C32 C33 59.2(13) . . . . ?
C35 O19 C32 C31 -63.9(14) . . . . ?
O13 C31 C32 O19 130.1(11) . . . . ?
O14 C31 C32 O19 -51.1(14) . . . . ?
O13 C31 C32 C34 -116.7(12) . . . . ?
O14 C31 C32 C34 62.1(14) . . . . ?
O13 C31 C32 C33 6.4(14) . . . . ?
O14 C31 C32 C33 -174.8(10) . . . . ?
C32 O19 C35 C40 82.8(15) . . . . ?
C32 O19 C35 C36 -98.0(14) . . . . ?
C40 C35 C36 C37 1(2) . . . . ?
O19 C35 C36 C37 -178.0(12) . . . . ?
C35 C36 C37 C38 -4(2) . . . . ?
C36 C37 C38 C39 4(2) . . . . ?
C37 C38 C39 C40 -3(2) . . . . ?
C37 C38 C39 O20 178.7(11) . . . . ?
C41 O20 C39 C38 95.0(13) . . . . ?
C41 O20 C39 C40 -83.8(14) . . . . ?
O19 C35 C40 C39 179.8(11) . . . . ?
C36 C35 C40 C39 0.6(19) . . . . ?
C38 C39 C40 C35 0.1(19) . . . . ?
O20 C39 C40 C35 178.9(10) . . . . ?
C39 O20 C41 C42 -59.7(13) . . . . ?
C39 O20 C41 C43 178.8(10) . . . . ?
C39 O20 C41 C44 64.6(14) . . . . ?
Rh3 O15 C44 O16 -3.5(15) . . . . ?
Rh3 O15 C44 C41 178.5(7) . . . . ?
Rh4 O16 C44 O15 4.4(15) . . . . ?
Rh4 O16 C44 C41 -177.7(7) . . . . ?
O20 C41 C44 O15 -131.4(11) . . . . ?
C42 C41 C44 O15 -9.4(15) . . . . ?
C43 C41 C44 O15 118.6(13) . . . . ?
O20 C41 C44 O16 50.5(14) . . . . ?
C42 C41 C44 O16 172.5(10) . . . . ?
C43 C41 C44 O16 -59.5(14) . . . . ?
C110 O100 C100 C101 -140(10) . . . . ?
C100 O100 C110 C111 -17(7) . . . . ?
C310 O300 C300 C301 -148(5) . . . . ?
C300 O300 C310 C311 -33(3) . . . . ?
C410 O400 C400 C401 -34(4) . . . . ?
C400 O400 C410 C411 85(6) . . . . ?
O200 C201 O201 C202 -17(3) . . . . ?
C200 C201 O201 C202 162(3) . . . . ?
O200 C201 O201 C212 14(2) . . . . ?
C200 C201 O201 C212 -166.7(17) . . . . ?
C201 O201 C202 C203 135(4) . . . . ?
C212 O201 C202 C203 43(4) . . . . ?
C201 O201 C212 C213 -174(2) . . . . ?
C202 O201 C212 C213 -72(4) . . . . ?
